data_4134643
loop_
_publ_author_name
'Chen, Xu-Lang'
'Shen, Yun-Jia'
'Gao, Chao'
'Yang, Jian'
'Sun, Xin'
'Zhang, Xin'
'Yang, Yu-Dong'
'Wei, Gong-Ping'
'Xiang, Jun-Feng'
'Sessler, Jonathan L.'
'Gong, Han-Yuan'

_publ_section_title
;
 Regulating the Structures of Self-Assembled Mechanically Interlocked
 Moleculecular Constructs via Dianion Precursor Substituent Effects.
;
_journal_name_full 'Journal of the American Chemical Society'
_journal_paper_doi 10.1021/jacs.9b13473
_journal_year 2020
_chemical_formula_sum 'C54 H66 N10 O24'
_chemical_formula_weight 1239.16
_space_group_crystal_system monoclinic
_space_group_IT_number 14
_space_group_name_Hall '-P 2yn'
_space_group_name_H-M_alt 'P 1 21/n 1'
_atom_sites_solution_hydrogens mixed
_audit_creation_method SHELXL-2018/3
_cell_angle_alpha 90
_cell_angle_beta 95.382(3)
_cell_angle_gamma 90
_cell_formula_units_Z 2
_cell_length_a 14.0185(5)
_cell_length_b 7.0639(2)
_cell_length_c 28.6965(8)
_cell_measurement_reflns_used 4474
_cell_measurement_temperature 100.01(10)
_cell_measurement_theta_max 62.497
_cell_measurement_theta_min 3.391
_cell_volume 2829.15(15)
_computing_cell_refinement 'CrysAlisPro 1.171.39.46e (Rigaku OD, 2018)'
_computing_data_collection 'CrysAlisPro 1.171.39.46e (Rigaku OD, 2018)'
_computing_data_reduction 'CrysAlisPro 1.171.39.46e (Rigaku OD, 2018)'
_computing_structure_refinement 'SHELXL-2018/3 (Sheldrick, 2018)'
_computing_structure_solution 'SHELXT 2014/5 (Sheldrick, 2014)'
_diffrn_ambient_temperature 100.01(10)
_diffrn_detector_area_resol_mean 5.3127
_diffrn_measured_fraction_theta_full 0.997
_diffrn_measured_fraction_theta_max 0.997
_diffrn_measurement_device_type 'SuperNova, Dual, Cu at home/near, AtlasS2'
_diffrn_measurement_method '\w scans'
_diffrn_radiation_type CuK\a
_diffrn_radiation_wavelength 1.54184
_diffrn_reflns_av_R_equivalents 0.0265
_diffrn_reflns_av_unetI/netI 0.0198
_diffrn_reflns_Laue_measured_fraction_full 0.997
_diffrn_reflns_Laue_measured_fraction_max 0.997
_diffrn_reflns_limit_h_max 15
_diffrn_reflns_limit_h_min -16
_diffrn_reflns_limit_k_max 8
_diffrn_reflns_limit_k_min -8
_diffrn_reflns_limit_l_max 27
_diffrn_reflns_limit_l_min -33
_diffrn_reflns_number 17252
_diffrn_reflns_point_group_measured_fraction_full 0.997
_diffrn_reflns_point_group_measured_fraction_max 0.997
_diffrn_reflns_theta_full 62.497
_diffrn_reflns_theta_max 62.497
_diffrn_reflns_theta_min 3.391
_exptl_absorpt_coefficient_mu 0.984
_exptl_absorpt_correction_T_max 1.00000
_exptl_absorpt_correction_T_min 0.74447
_exptl_absorpt_correction_type multi-scan
_exptl_crystal_colour colourless
_exptl_crystal_density_diffrn 1.455
_exptl_crystal_description prism
_exptl_crystal_F_000 1304
_exptl_crystal_size_max 0.210
_exptl_crystal_size_mid 0.080
_exptl_crystal_size_min 0.060
_refine_diff_density_max 1.738
_refine_diff_density_min -0.458
_refine_diff_density_rms 0.143
_refine_ls_extinction_method none
_refine_ls_goodness_of_fit_ref 1.011
_refine_ls_hydrogen_treatment mixed
_refine_ls_matrix_type full
_refine_ls_number_parameters 439
_refine_ls_number_reflns 4474
_refine_ls_number_restraints 18
_refine_ls_restrained_S_all 1.009
_refine_ls_R_factor_all 0.1317
_refine_ls_R_factor_gt 0.1287
_refine_ls_shift/su_max 0.000
_refine_ls_shift/su_mean 0.000
_refine_ls_structure_factor_coef Fsqd
_refine_ls_weighting_details 'w=1/[\s^2^(Fo^2^)+(0.0500P)^2^+45.0000P] where P=(Fo^2^+2Fc^2^)/3'
_refine_ls_weighting_scheme calc
_refine_ls_wR_factor_gt 0.2596
_refine_ls_wR_factor_ref 0.2612
_reflns_Friedel_coverage 0.000
_reflns_number_gt 4261
_reflns_number_total 4474
_reflns_threshold_expression 'I > 2\s(I)'
_cod_data_source_file ja9b13473_si_010.cif
_cod_data_source_block b
_cod_original_sg_symbol_H-M 'P 21/n'
_cod_database_code 4134643
_shelx_shelxl_version_number 2018/3
_shelx_space_group_comment
;
The symmetry employed for this shelxl refinement is uniquely defined
by the following loop, which should always be used as a source of
symmetry information in preference to the above space-group names.
They are only intended as comments.
;

loop_
_space_group_symop_operation_xyz
'x, y, z'
'-x+1/2, y+1/2, -z+1/2'
'-x, -y, -z'
'x-1/2, -y-1/2, z-1/2'

loop_
_atom_site_label
_atom_site_type_symbol
_atom_site_fract_x
_atom_site_fract_y
_atom_site_fract_z
_atom_site_U_iso_or_equiv
_atom_site_adp_type
_atom_site_occupancy
_atom_site_site_symmetry_order
_atom_site_calc_flag
_atom_site_refinement_flags_posn
_atom_site_refinement_flags_adp
_atom_site_refinement_flags_occupancy
_atom_site_disorder_assembly
_atom_site_disorder_group
O1W O 0.9694(3) 1.0296(8) 0.37237(17) 0.0351(12) Uani 1 1 d D . . . .
H1WA H 0.990(4) 1.102(10) 0.3466(17) 0.053 Uiso 1 1 d D U . . .
H1WB H 0.9024(18) 1.000(11) 0.364(2) 0.053 Uiso 1 1 d D U . . .
O1 O 0.7807(3) 0.9220(8) 0.37602(15) 0.0350(12) Uani 1 1 d . . . . .
O2W O 0.2157(3) 0.4595(7) 0.29155(16) 0.0312(11) Uani 1 1 d D . . . .
H2WA H 0.222(4) 0.570(7) 0.311(2) 0.047 Uiso 1 1 d D U . . .
H2WB H 0.152(2) 0.411(9) 0.293(3) 0.047 Uiso 1 1 d D U . . .
O2 O 0.7290(3) 0.9145(8) 0.30004(15) 0.0333(12) Uani 1 1 d . . . . .
O3W O 0.2106(3) 0.9888(7) 0.29099(15) 0.0276(11) Uani 1 1 d D . . . .
H3WA H 0.233(5) 1.115(3) 0.297(2) 0.041 Uiso 1 1 d D U . . .
H3WB H 0.240(5) 0.907(6) 0.3147(17) 0.041 Uiso 1 1 d D U . . .
O3 O 0.5600(3) 0.8272(8) 0.27445(14) 0.0305(11) Uani 1 1 d . . . . .
H3B H 0.616024 0.857199 0.272616 0.046 Uiso 1 1 calc R U . . .
O4W O 0.0594(3) 1.2230(7) 0.30352(14) 0.0233(10) Uani 1 1 d D . . . .
H4WA H 0.021(4) 1.262(9) 0.2759(12) 0.035 Uiso 1 1 d D U . . .
H4WB H 0.101(4) 1.124(7) 0.2951(19) 0.035 Uiso 1 1 d D U . . .
O4 O 0.2650(3) 0.7228(7) 0.35808(14) 0.0227(10) Uani 1 1 d . . . . .
O5W O 0.3379(3) 0.7678(7) 0.52986(15) 0.0270(11) Uani 1 1 d DG . . . .
H5WA H 0.343(6) 0.902(2) 0.5351(19) 0.040 Uiso 1 1 d D U . . .
H5WB H 0.331(6) 0.748(8) 0.4966(5) 0.040 Uiso 1 1 d D U . . .
O5 O 0.3177(3) 0.7405(6) 0.43321(14) 0.0221(10) Uani 1 1 d . . . . .
O6W O 0.0679(3) 0.6970(9) 0.36383(19) 0.0419(13) Uani 1 1 d DG . . . .
H6WA H 0.055(5) 0.824(5) 0.373(3) 0.063 Uiso 1 1 d D U . . .
H6WB H 0.1362(11) 0.680(10) 0.368(3) 0.063 Uiso 1 1 d D U . . .
O6 O 0.6696(3) 0.8435(8) 0.43749(15) 0.0344(12) Uani 1 1 d . . . . .
H6B H 0.719650 0.872778 0.426619 0.052 Uiso 1 1 calc R U . . .
C1 C 0.9253(4) 0.4295(11) 0.4246(2) 0.0290(16) Uani 1 1 d . . . . .
H1A H 0.986174 0.474144 0.415330 0.035 Uiso 1 1 calc R U . . .
H1B H 0.933802 0.299429 0.435025 0.035 Uiso 1 1 calc R U . . .
C2 C 0.7611(4) 0.3894(9) 0.3824(2) 0.0224(14) Uani 1 1 d . . . . .
H2A H 0.729307 0.353059 0.407952 0.027 Uiso 1 1 calc R U . . .
C3 C 0.8734(5) 0.4844(11) 0.3390(2) 0.0295(16) Uani 1 1 d . . . . .
H3A H 0.932655 0.523579 0.330448 0.035 Uiso 1 1 calc R U . . .
C4 C 0.7921(5) 0.4645(10) 0.3103(2) 0.0279(15) Uani 1 1 d . . . . .
H4A H 0.784373 0.487157 0.278278 0.033 Uiso 1 1 calc R U . . .
C5 C 0.6254(4) 0.3570(10) 0.3213(2) 0.0235(14) Uani 1 1 d . . . . .
C6 C 0.5983(5) 0.3429(10) 0.2738(2) 0.0267(15) Uani 1 1 d . . . . .
H6A H 0.641497 0.365251 0.251713 0.032 Uiso 1 1 calc R U . . .
C7 C 0.5047(5) 0.2946(11) 0.2606(2) 0.0301(16) Uani 1 1 d . . . . .
H7A H 0.483339 0.285681 0.229039 0.036 Uiso 1 1 calc R U . . .
C8 C 0.4419(4) 0.2591(10) 0.2942(2) 0.0248(15) Uani 1 1 d . . . . .
H8A H 0.378678 0.223564 0.286118 0.030 Uiso 1 1 calc R U . . .
C9 C 0.4786(4) 0.2794(10) 0.3405(2) 0.0210(14) Uani 1 1 d . . . . .
C10 C 0.3263(4) 0.2064(10) 0.3721(2) 0.0230(14) Uani 1 1 d . . . . .
H10A H 0.289271 0.194212 0.343608 0.028 Uiso 1 1 calc R U . . .
C11 C 0.4478(4) 0.2582(9) 0.4253(2) 0.0196(14) Uani 1 1 d . . . . .
H11A H 0.509168 0.283525 0.439013 0.024 Uiso 1 1 calc R U . . .
C12 C 0.3703(4) 0.2243(9) 0.4476(2) 0.0200(14) Uani 1 1 d . . . . .
H12A H 0.366986 0.226644 0.479789 0.024 Uiso 1 1 calc R U . . .
C13 C 0.1971(4) 0.1209(11) 0.4224(2) 0.0289(16) Uani 1 1 d . . . . .
H13A H 0.198432 -0.011393 0.431502 0.035 Uiso 1 1 calc R U . . .
H13B H 0.154443 0.134276 0.394002 0.035 Uiso 1 1 calc R U . . .
C14 C 0.1613(4) 0.2402(8) 0.46096(19) 0.0137(12) Uani 1 1 d . . . . .
C15 C 0.1703(5) 0.4301(10) 0.4611(2) 0.0282(15) Uani 1 1 d . . . . .
H15A H 0.195379 0.490195 0.436149 0.034 Uiso 1 1 calc R U . . .
C16 C 0.1425(5) 0.5370(10) 0.4981(2) 0.0276(15) Uani 1 1 d . . . . .
H16A H 0.150286 0.667720 0.498069 0.033 Uiso 1 1 calc R U . . .
C17 C 0.1032(4) 0.4502(10) 0.5350(2) 0.0247(15) Uani 1 1 d . . . . .
C18 C 0.0922(4) 0.2554(8) 0.5348(2) 0.0173(13) Uani 1 1 d . . . . .
H18A H 0.065963 0.195655 0.559454 0.021 Uiso 1 1 calc R U . . .
C19 C 0.1201(5) 0.1498(10) 0.4979(2) 0.0274(15) Uani 1 1 d . . . . .
H19A H 0.111599 0.019198 0.497490 0.033 Uiso 1 1 calc R U . . .
C20 C 0.7161(5) 0.8950(10) 0.3427(2) 0.0261(15) Uani 1 1 d . . . . .
C21 C 0.6191(4) 0.8414(9) 0.3552(2) 0.0196(13) Uani 1 1 d . . . . .
C22 C 0.5432(4) 0.8145(9) 0.3200(2) 0.0214(13) Uani 1 1 d . . . . .
C23 C 0.4507(4) 0.7711(9) 0.3311(2) 0.0205(14) Uani 1 1 d . . . . .
H23A H 0.401691 0.750595 0.307484 0.025 Uiso 1 1 calc R U . . .
C24 C 0.4329(4) 0.7590(8) 0.37792(19) 0.0131(12) Uani 1 1 d . . . . .
C25 C 0.5066(4) 0.7785(10) 0.4134(2) 0.0220(14) Uani 1 1 d . . . . .
H25A H 0.494739 0.763061 0.444479 0.026 Uiso 1 1 calc R U . . .
C26 C 0.5987(4) 0.8213(10) 0.4019(2) 0.0228(14) Uani 1 1 d . . . . .
C27 C 0.3310(4) 0.7384(8) 0.3913(2) 0.0160(13) Uani 1 1 d . . . . .
N1 N 0.8524(4) 0.4358(8) 0.38345(18) 0.0249(12) Uani 1 1 d . . . . .
N2 N 0.7222(3) 0.4036(8) 0.33812(17) 0.0214(12) Uani 1 1 d . . . . .
N3 N 0.5681(4) 0.3277(7) 0.35479(17) 0.0206(11) Uani 1 1 d . . . . .
N4 N 0.4195(3) 0.2486(7) 0.37767(16) 0.0131(10) Uani 1 1 d . . . . .
N5 N 0.2957(4) 0.1850(9) 0.41398(18) 0.0267(13) Uani 1 1 d . . . . .

loop_
_atom_site_aniso_label
_atom_site_aniso_U_11
_atom_site_aniso_U_22
_atom_site_aniso_U_33
_atom_site_aniso_U_23
_atom_site_aniso_U_13
_atom_site_aniso_U_12
O1W 0.022(2) 0.042(3) 0.041(3) 0.005(2) 0.005(2) -0.001(2)
O1 0.020(2) 0.063(4) 0.022(2) 0.000(2) 0.0010(19) -0.006(2)
O2W 0.024(2) 0.042(3) 0.028(2) -0.009(2) 0.0035(19) -0.009(2)
O2 0.026(2) 0.051(3) 0.024(2) 0.004(2) 0.0067(19) 0.000(2)
O3W 0.026(2) 0.033(3) 0.023(2) -0.001(2) -0.0036(18) 0.005(2)
O3 0.024(2) 0.052(3) 0.017(2) -0.001(2) 0.0051(18) -0.003(2)
O4W 0.015(2) 0.036(3) 0.019(2) 0.0022(19) 0.0020(17) 0.0013(19)
O4 0.011(2) 0.040(3) 0.017(2) -0.0017(19) -0.0007(16) -0.0049(19)
O5W 0.025(2) 0.038(3) 0.017(2) -0.001(2) -0.0009(18) -0.003(2)
O5 0.015(2) 0.037(3) 0.015(2) 0.0010(18) 0.0040(16) -0.0053(19)
O6W 0.017(2) 0.060(4) 0.049(3) 0.011(3) 0.005(2) -0.001(2)
O6 0.018(2) 0.063(4) 0.022(2) -0.001(2) -0.0009(18) -0.006(2)
C1 0.018(3) 0.039(4) 0.029(3) -0.002(3) -0.002(3) 0.004(3)
C2 0.018(3) 0.028(4) 0.021(3) -0.003(3) 0.004(2) -0.001(3)
C3 0.021(3) 0.041(4) 0.028(3) -0.002(3) 0.009(3) 0.002(3)
C4 0.024(3) 0.039(4) 0.022(3) 0.001(3) 0.008(3) -0.003(3)
C5 0.019(3) 0.029(4) 0.022(3) 0.000(3) 0.002(2) 0.000(3)
C6 0.025(3) 0.038(4) 0.018(3) 0.002(3) 0.004(3) 0.005(3)
C7 0.024(3) 0.048(5) 0.018(3) 0.002(3) 0.000(3) 0.002(3)
C8 0.016(3) 0.044(4) 0.014(3) 0.000(3) 0.000(2) 0.000(3)
C9 0.011(3) 0.038(4) 0.014(3) 0.000(3) 0.001(2) 0.000(3)
C10 0.017(3) 0.038(4) 0.014(3) -0.002(3) 0.002(2) 0.004(3)
C11 0.014(3) 0.031(4) 0.013(3) -0.001(2) -0.004(2) -0.002(3)
C12 0.013(3) 0.034(4) 0.012(3) -0.001(3) 0.001(2) -0.001(3)
C13 0.019(3) 0.041(4) 0.027(3) -0.005(3) 0.004(3) -0.008(3)
C14 0.008(3) 0.021(3) 0.012(3) -0.002(2) -0.002(2) -0.001(2)
C15 0.023(3) 0.036(4) 0.027(3) 0.005(3) 0.007(3) -0.006(3)
C16 0.029(4) 0.023(4) 0.031(4) 0.002(3) 0.004(3) -0.001(3)
C17 0.015(3) 0.037(4) 0.022(3) 0.000(3) 0.001(2) 0.001(3)
C18 0.018(3) 0.022(3) 0.011(3) 0.004(2) 0.002(2) -0.002(2)
C19 0.027(3) 0.028(4) 0.027(3) 0.003(3) 0.003(3) -0.001(3)
C20 0.023(3) 0.033(4) 0.022(3) 0.003(3) 0.003(3) 0.000(3)
C21 0.021(3) 0.018(3) 0.021(3) 0.000(3) 0.004(2) 0.001(3)
C22 0.025(3) 0.019(3) 0.021(3) 0.001(3) 0.005(3) -0.001(3)
C23 0.010(3) 0.036(4) 0.014(3) 0.001(3) -0.002(2) 0.001(3)
C24 0.012(3) 0.014(3) 0.014(3) 0.002(2) 0.000(2) 0.001(2)
C25 0.013(3) 0.039(4) 0.014(3) 0.001(3) 0.001(2) 0.000(3)
C26 0.017(3) 0.029(4) 0.021(3) 0.003(3) 0.000(2) 0.000(3)
C27 0.013(3) 0.016(3) 0.019(3) 0.001(2) -0.001(2) -0.003(2)
N1 0.020(3) 0.033(3) 0.022(3) -0.004(2) 0.004(2) 0.002(2)
N2 0.016(3) 0.027(3) 0.022(3) 0.001(2) 0.004(2) -0.001(2)
N3 0.022(3) 0.017(3) 0.023(3) -0.002(2) 0.005(2) 0.002(2)
N4 0.008(2) 0.022(3) 0.010(2) 0.0003(19) 0.0012(18) -0.0004(19)
N5 0.018(3) 0.044(4) 0.018(3) 0.000(3) 0.003(2) 0.000(3)

loop_
_atom_type_symbol
_atom_type_description
_atom_type_scat_dispersion_real
_atom_type_scat_dispersion_imag
_atom_type_scat_source
C C 0.0181 0.0091 'International Tables Vol C Tables 4.2.6.8 and 6.1.1.4'
H H 0.0000 0.0000 'International Tables Vol C Tables 4.2.6.8 and 6.1.1.4'
N N 0.0311 0.0180 'International Tables Vol C Tables 4.2.6.8 and 6.1.1.4'
O O 0.0492 0.0322 'International Tables Vol C Tables 4.2.6.8 and 6.1.1.4'

loop_
_geom_angle_atom_site_label_1
_geom_angle_atom_site_label_2
_geom_angle_atom_site_label_3
_geom_angle
_geom_angle_site_symmetry_1
_geom_angle_site_symmetry_3
_geom_angle_publ_flag
H1WA O1W H1WB 106.2(15) . . ?
H2WA O2W H2WB 108.0(16) . . ?
H3WA O3W H3WB 108.6(16) . . ?
C22 O3 H3B 109.5 . . ?
H4WA O4W H4WB 108.2(16) . . ?
H5WA O5W H5WB 107.3(16) . . ?
H6WA O6W H6WB 107.7(16) . . ?
C26 O6 H6B 109.5 . . ?
N1 C1 C17 112.2(5) . 3_666 ?
N1 C1 H1A 109.2 . . ?
C17 C1 H1A 109.2 3_666 . ?
N1 C1 H1B 109.2 . . ?
C17 C1 H1B 109.2 3_666 . ?
H1A C1 H1B 107.9 . . ?
N1 C2 N2 108.2(5) . . ?
N1 C2 H2A 125.9 . . ?
N2 C2 H2A 125.9 . . ?
C4 C3 N1 107.3(6) . . ?
C4 C3 H3A 126.4 . . ?
N1 C3 H3A 126.4 . . ?
C3 C4 N2 106.5(6) . . ?
C3 C4 H4A 126.8 . . ?
N2 C4 H4A 126.8 . . ?
N3 C5 C6 125.0(6) . . ?
N3 C5 N2 114.2(5) . . ?
C6 C5 N2 120.7(6) . . ?
C7 C6 C5 117.1(6) . . ?
C7 C6 H6A 121.5 . . ?
C5 C6 H6A 121.5 . . ?
C6 C7 C8 120.4(6) . . ?
C6 C7 H7A 119.8 . . ?
C8 C7 H7A 119.8 . . ?
C9 C8 C7 116.4(6) . . ?
C9 C8 H8A 121.8 . . ?
C7 C8 H8A 121.8 . . ?
N3 C9 C8 125.3(6) . . ?
N3 C9 N4 113.9(5) . . ?
C8 C9 N4 120.8(5) . . ?
N5 C10 N4 108.3(5) . . ?
N5 C10 H10A 125.9 . . ?
N4 C10 H10A 125.9 . . ?
C12 C11 N4 107.1(5) . . ?
C12 C11 H11A 126.5 . . ?
N4 C11 H11A 126.5 . . ?
C11 C12 N5 107.4(5) . . ?
C11 C12 H12A 126.3 . . ?
N5 C12 H12A 126.3 . . ?
N5 C13 C14 109.0(5) . . ?
N5 C13 H13A 109.9 . . ?
C14 C13 H13A 109.9 . . ?
N5 C13 H13B 109.9 . . ?
C14 C13 H13B 109.9 . . ?
H13A C13 H13B 108.3 . . ?
C15 C14 C19 119.6(6) . . ?
C15 C14 C13 121.3(6) . . ?
C19 C14 C13 119.1(6) . . ?
C14 C15 C16 120.8(6) . . ?
C14 C15 H15A 119.6 . . ?
C16 C15 H15A 119.6 . . ?
C17 C16 C15 120.3(7) . . ?
C17 C16 H16A 119.8 . . ?
C15 C16 H16A 119.8 . . ?
C18 C17 C16 119.3(6) . . ?
C18 C17 C1 121.5(6) . 3_666 ?
C16 C17 C1 119.2(6) . 3_666 ?
C19 C18 C17 120.1(6) . . ?
C19 C18 H18A 119.9 . . ?
C17 C18 H18A 119.9 . . ?
C18 C19 C14 119.8(6) . . ?
C18 C19 H19A 120.1 . . ?
C14 C19 H19A 120.1 . . ?
O2 C20 O1 123.9(6) . . ?
O2 C20 C21 118.7(6) . . ?
O1 C20 C21 117.4(5) . . ?
C26 C21 C22 117.6(5) . . ?
C26 C21 C20 121.9(5) . . ?
C22 C21 C20 120.4(5) . . ?
O3 C22 C23 118.9(5) . . ?
O3 C22 C21 119.7(5) . . ?
C23 C22 C21 121.4(5) . . ?
C24 C23 C22 119.1(5) . . ?
C24 C23 H23A 120.4 . . ?
C22 C23 H23A 120.4 . . ?
C25 C24 C23 120.8(5) . . ?
C25 C24 C27 118.5(5) . . ?
C23 C24 C27 120.5(5) . . ?
C24 C25 C26 119.5(5) . . ?
C24 C25 H25A 120.3 . . ?
C26 C25 H25A 120.3 . . ?
O6 C26 C25 118.4(5) . . ?
O6 C26 C21 120.2(5) . . ?
C25 C26 C21 121.4(5) . . ?
O5 C27 O4 124.5(5) . . ?
O5 C27 C24 118.5(5) . . ?
O4 C27 C24 117.0(5) . . ?
C2 N1 C3 109.4(5) . . ?
C2 N1 C1 127.1(5) . . ?
C3 N1 C1 123.5(5) . . ?
C2 N2 C4 108.7(5) . . ?
C2 N2 C5 126.2(5) . . ?
C4 N2 C5 125.0(5) . . ?
C5 N3 C9 115.8(5) . . ?
C10 N4 C11 108.4(5) . . ?
C10 N4 C9 125.0(5) . . ?
C11 N4 C9 126.6(5) . . ?
C10 N5 C12 108.8(5) . . ?
C10 N5 C13 124.5(5) . . ?
C12 N5 C13 126.7(5) . . ?

loop_
_geom_bond_atom_site_label_1
_geom_bond_atom_site_label_2
_geom_bond_distance
_geom_bond_site_symmetry_2
_geom_bond_publ_flag
O1W H1WA 0.965(10) . ?
O1W H1WB 0.969(10) . ?
O1 C20 1.268(8) . ?
O2W H2WA 0.958(10) . ?
O2W H2WB 0.958(10) . ?
O2 C20 1.262(8) . ?
O3W H3WA 0.954(10) . ?
O3W H3WB 0.955(10) . ?
O3 C22 1.354(7) . ?
O3 H3B 0.8200 . ?
O4W H4WA 0.955(10) . ?
O4W H4WB 0.958(10) . ?
O4 C27 1.270(7) . ?
O5W H5WA 0.961(10) . ?
O5W H5WB 0.959(10) . ?
O5 C27 1.234(7) . ?
O6W H6WA 0.957(10) . ?
O6W H6WB 0.960(10) . ?
O6 C26 1.365(7) . ?
O6 H6B 0.8200 . ?
C1 N1 1.488(8) . ?
C1 C17 1.520(9) 3_666 ?
C1 H1A 0.9700 . ?
C1 H1B 0.9700 . ?
C2 N1 1.319(8) . ?
C2 N2 1.338(8) . ?
C2 H2A 0.9300 . ?
C3 C4 1.350(9) . ?
C3 N1 1.378(8) . ?
C3 H3A 0.9300 . ?
C4 N2 1.388(8) . ?
C4 H4A 0.9300 . ?
C5 N3 1.325(8) . ?
C5 C6 1.385(9) . ?
C5 N2 1.435(8) . ?
C6 C7 1.373(9) . ?
C6 H6A 0.9300 . ?
C7 C8 1.388(9) . ?
C7 H7A 0.9300 . ?
C8 C9 1.385(8) . ?
C8 H8A 0.9300 . ?
C9 N3 1.328(8) . ?
C9 N4 1.428(7) . ?
C10 N5 1.323(8) . ?
C10 N4 1.335(8) . ?
C10 H10A 0.9300 . ?
C11 C12 1.334(8) . ?
C11 N4 1.388(7) . ?
C11 H11A 0.9300 . ?
C12 N5 1.382(8) . ?
C12 H12A 0.9300 . ?
C13 N5 1.495(8) . ?
C13 C14 1.512(9) . ?
C13 H13A 0.9700 . ?
C13 H13B 0.9700 . ?
C14 C15 1.347(9) . ?
C14 C19 1.407(9) . ?
C15 C16 1.389(10) . ?
C15 H15A 0.9300 . ?
C16 C17 1.382(9) . ?
C16 H16A 0.9300 . ?
C17 C18 1.384(9) . ?
C18 C19 1.380(9) . ?
C18 H18A 0.9300 . ?
C19 H19A 0.9300 . ?
C20 C21 1.488(9) . ?
C21 C26 1.403(8) . ?
C21 C22 1.409(9) . ?
C22 C23 1.398(8) . ?
C23 C24 1.392(8) . ?
C23 H23A 0.9300 . ?
C24 C25 1.387(8) . ?
C24 C27 1.520(8) . ?
C25 C26 1.395(9) . ?
C25 H25A 0.9300 . ?

loop_
_geom_torsion_atom_site_label_1
_geom_torsion_atom_site_label_2
_geom_torsion_atom_site_label_3
_geom_torsion_atom_site_label_4
_geom_torsion
_geom_torsion_site_symmetry_1
_geom_torsion_site_symmetry_2
_geom_torsion_site_symmetry_3
_geom_torsion_site_symmetry_4
_geom_torsion_publ_flag
N1 C3 C4 N2 0.0(8) . . . . ?
N3 C5 C6 C7 -0.1(11) . . . . ?
N2 C5 C6 C7 178.9(6) . . . . ?
C5 C6 C7 C8 -1.0(11) . . . . ?
C6 C7 C8 C9 1.4(11) . . . . ?
C7 C8 C9 N3 -0.7(11) . . . . ?
C7 C8 C9 N4 179.2(6) . . . . ?
N4 C11 C12 N5 2.8(7) . . . . ?
N5 C13 C14 C15 46.4(8) . . . . ?
N5 C13 C14 C19 -132.0(6) . . . . ?
C19 C14 C15 C16 2.3(10) . . . . ?
C13 C14 C15 C16 -176.0(6) . . . . ?
C14 C15 C16 C17 -1.3(10) . . . . ?
C15 C16 C17 C18 0.2(10) . . . . ?
C15 C16 C17 C1 179.1(6) . . . 3_666 ?
C16 C17 C18 C19 -0.1(9) . . . . ?
C1 C17 C18 C19 -179.0(6) 3_666 . . . ?
C17 C18 C19 C14 1.1(9) . . . . ?
C15 C14 C19 C18 -2.2(9) . . . . ?
C13 C14 C19 C18 176.2(6) . . . . ?
O2 C20 C21 C26 -178.5(6) . . . . ?
O1 C20 C21 C26 0.1(10) . . . . ?
O2 C20 C21 C22 -0.4(10) . . . . ?
O1 C20 C21 C22 178.2(6) . . . . ?
C26 C21 C22 O3 -178.2(6) . . . . ?
C20 C21 C22 O3 3.6(9) . . . . ?
C26 C21 C22 C23 0.6(10) . . . . ?
C20 C21 C22 C23 -177.6(6) . . . . ?
O3 C22 C23 C24 -179.6(6) . . . . ?
C21 C22 C23 C24 1.6(10) . . . . ?
C22 C23 C24 C25 -3.8(9) . . . . ?
C22 C23 C24 C27 171.8(6) . . . . ?
C23 C24 C25 C26 3.7(10) . . . . ?
C27 C24 C25 C26 -172.0(6) . . . . ?
C24 C25 C26 O6 178.7(6) . . . . ?
C24 C25 C26 C21 -1.4(10) . . . . ?
C22 C21 C26 O6 179.2(6) . . . . ?
C20 C21 C26 O6 -2.6(10) . . . . ?
C22 C21 C26 C25 -0.8(10) . . . . ?
C20 C21 C26 C25 177.4(6) . . . . ?
C25 C24 C27 O5 0.3(8) . . . . ?
C23 C24 C27 O5 -175.4(6) . . . . ?
C25 C24 C27 O4 179.3(6) . . . . ?
C23 C24 C27 O4 3.6(8) . . . . ?
N2 C2 N1 C3 1.0(8) . . . . ?
N2 C2 N1 C1 -176.1(6) . . . . ?
C4 C3 N1 C2 -0.6(8) . . . . ?
C4 C3 N1 C1 176.5(6) . . . . ?
C17 C1 N1 C2 -57.6(9) 3_666 . . . ?
C17 C1 N1 C3 125.7(7) 3_666 . . . ?
N1 C2 N2 C4 -0.9(8) . . . . ?
N1 C2 N2 C5 176.8(6) . . . . ?
C3 C4 N2 C2 0.5(8) . . . . ?
C3 C4 N2 C5 -177.2(6) . . . . ?
N3 C5 N2 C2 11.5(9) . . . . ?
C6 C5 N2 C2 -167.6(7) . . . . ?
N3 C5 N2 C4 -171.1(6) . . . . ?
C6 C5 N2 C4 9.8(10) . . . . ?
C6 C5 N3 C9 0.7(10) . . . . ?
N2 C5 N3 C9 -178.3(6) . . . . ?
C8 C9 N3 C5 -0.3(10) . . . . ?
N4 C9 N3 C5 179.8(5) . . . . ?
N5 C10 N4 C11 -1.4(7) . . . . ?
N5 C10 N4 C9 179.0(6) . . . . ?
C12 C11 N4 C10 -0.9(7) . . . . ?
C12 C11 N4 C9 178.6(6) . . . . ?
N3 C9 N4 C10 177.2(6) . . . . ?
C8 C9 N4 C10 -2.7(10) . . . . ?
N3 C9 N4 C11 -2.3(9) . . . . ?
C8 C9 N4 C11 177.8(6) . . . . ?
N4 C10 N5 C12 3.2(8) . . . . ?
N4 C10 N5 C13 -174.6(6) . . . . ?
C11 C12 N5 C10 -3.8(8) . . . . ?
C11 C12 N5 C13 173.9(6) . . . . ?
C14 C13 N5 C10 -137.5(7) . . . . ?
C14 C13 N5 C12 45.1(9) . . . . ?
